data_4322531
loop_
_publ_author_name
'Lena Kakaliou'
Scanlon
'Baixin Qian'
'Sung W. Baek'
'Milton R. Smith'
'Douglas H. Motry'

_publ_section_title
;
 Five- and Six-Coordinate Group 4 Compounds Stabilized by \b-Ketiminate
 and Diketiminate Ligands: Syntheses and Comparisons between Solid-State
 and Solution Structures
;
_journal_name_full 'Inorganic Chemistry'
_journal_page_first 5964
_journal_page_last 5977
_journal_paper_doi 10.1021/ic981364j
_journal_volume 38
_journal_year 1999
_chemical_formula_sum 'C25 H39 N5 Zr'
_chemical_formula_weight 500.83
_chemical_name_systematic
; 
 ? 
;
_space_group_IT_number 2
_symmetry_cell_setting triclinic
_symmetry_space_group_name_Hall '-P 1'
_symmetry_space_group_name_H-M 'P -1'
_atom_sites_solution_hydrogens geom
_atom_sites_solution_primary direct
_atom_sites_solution_secondary difmap
_audit_creation_method SHELXL
_cell_angle_alpha 102.19(3)
_cell_angle_beta 92.92(3)
_cell_angle_gamma 101.28(3)
_cell_formula_units_Z 2
_cell_length_a 8.669(2)
_cell_length_b 10.385(2)
_cell_length_c 15.874(3)
_cell_measurement_temperature 173(2)
_cell_volume 1363.5(5)
_computing_structure_refinement 'SHELXL-93 (Sheldrick, 1993)'
_computing_structure_solution 'SHELXS-86 (Sheldrick, 1990)'
_diffrn_ambient_temperature 173(2)
_diffrn_radiation_monochromator graphite
_diffrn_radiation_source 'fine-focus sealed tube'
_diffrn_radiation_type MoK\a
_diffrn_radiation_wavelength 0.71073
_diffrn_reflns_av_R_equivalents 0.0905
_diffrn_reflns_av_sigmaI/netI 0.5916
_diffrn_reflns_limit_h_max 11
_diffrn_reflns_limit_h_min -11
_diffrn_reflns_limit_k_max 13
_diffrn_reflns_limit_k_min -13
_diffrn_reflns_limit_l_max 20
_diffrn_reflns_limit_l_min -19
_diffrn_reflns_number 11671
_diffrn_reflns_theta_max 28.34
_diffrn_reflns_theta_min 2.05
_exptl_absorpt_coefficient_mu 0.422
_exptl_crystal_density_diffrn 1.220
_exptl_crystal_F_000 528
_exptl_crystal_size_max 0.25
_exptl_crystal_size_mid 0.20
_exptl_crystal_size_min 0.20
_refine_diff_density_max 0.379
_refine_diff_density_min -0.608
_refine_diff_density_rms 0.090
_refine_ls_extinction_method none
_refine_ls_goodness_of_fit_all 0.300
_refine_ls_goodness_of_fit_obs 0.549
_refine_ls_matrix_type full
_refine_ls_number_parameters 280
_refine_ls_number_reflns 6153
_refine_ls_number_restraints 0
_refine_ls_restrained_S_all 0.300
_refine_ls_restrained_S_obs 0.549
_refine_ls_R_factor_all 0.0969
_refine_ls_R_factor_obs 0.0575
_refine_ls_shift/esd_max -0.001
_refine_ls_shift/esd_mean 0.000
_refine_ls_structure_factor_coef Fsqd
_refine_ls_weighting_details 'w=1/[\s^2^(Fo^2^)+(0.1000P)^2^+0.0000P] where P=(Fo^2^+2Fc^2^)/3'
_refine_ls_weighting_scheme calc
_refine_ls_wR_factor_all 0.1527
_refine_ls_wR_factor_obs 0.1382
_reflns_number_observed 1525
_reflns_number_total 6153
_reflns_observed_criterion >2sigma(I)
_cod_data_source_file ic981364j_04.cif
_cod_data_source_block (TTP)Zr(NMe2)3
_cod_depositor_comments
;
The following automatic conversions were performed:

'_refine_ls_weighting_scheme' value 'calc
w=1/[\s^2^(Fo^2^)+(0.1000P)^2^+0.0000P] where P=(Fo^2^+2Fc^2^)/3' was
changed to 'calc'. New tag '_refine_ls_weighting_details' was
created. The value of the new tag was set to
'w=1/[\s^2^(Fo^2^)+(0.1000P)^2^+0.0000P] where P=(Fo^2^+2Fc^2^)/3'.

Automatic conversion script
Id: cif_fix_values 3143 2015-03-26 13:38:13Z robertas 
;
_cod_database_code 4322531

loop_
_symmetry_equiv_pos_as_xyz
'x, y, z'
'-x, -y, -z'

loop_
_atom_site_aniso_label
_atom_site_aniso_U_11
_atom_site_aniso_U_22
_atom_site_aniso_U_33
_atom_site_aniso_U_23
_atom_site_aniso_U_13
_atom_site_aniso_U_12
Zr1 0.0266(3) 0.0239(3) 0.0215(3) 0.0033(2) -0.0027(2) 0.0037(2)
N1 0.027(2) 0.024(2) 0.021(3) 0.003(2) -0.002(2) -0.003(2)
N2 0.024(2) 0.024(2) 0.024(3) 0.004(2) -0.005(2) -0.003(2)
N3 0.047(3) 0.038(3) 0.033(3) 0.012(2) -0.007(2) 0.011(2)
N4 0.033(2) 0.037(3) 0.028(3) 0.002(2) -0.008(2) -0.003(2)
N5 0.031(2) 0.030(3) 0.027(3) 0.002(2) -0.007(2) 0.006(2)
C1 0.079(5) 0.049(4) 0.056(5) 0.007(4) 0.042(4) 0.015(4)
C2 0.032(3) 0.041(3) 0.027(3) 0.008(3) 0.010(2) 0.009(3)
C3 0.035(3) 0.027(3) 0.036(4) 0.005(3) 0.005(3) 0.007(2)
C4 0.035(3) 0.028(3) 0.020(3) 0.009(2) -0.006(2) 0.003(2)
C5 0.059(4) 0.026(3) 0.041(4) 0.004(3) 0.009(3) 0.008(3)
C6 0.024(3) 0.033(3) 0.026(3) 0.007(3) 0.003(2) 0.000(2)
C7 0.037(3) 0.033(3) 0.032(4) 0.006(3) -0.006(3) -0.011(3)
C8 0.048(3) 0.036(3) 0.032(4) 0.010(3) 0.000(3) 0.002(3)
C9 0.039(3) 0.023(3) 0.035(4) 0.003(3) 0.009(3) 0.001(3)
C10 0.041(3) 0.038(3) 0.036(4) 0.005(3) 0.002(3) -0.011(3)
C11 0.037(3) 0.045(4) 0.035(4) 0.016(3) -0.001(3) 0.006(3)
C12 0.057(4) 0.033(3) 0.041(4) 0.005(3) 0.011(3) 0.000(3)
C13 0.036(3) 0.021(3) 0.018(3) 0.000(2) 0.000(2) 0.000(2)
C14 0.045(3) 0.042(4) 0.032(4) 0.011(3) -0.003(3) -0.003(3)
C15 0.059(4) 0.050(4) 0.039(4) 0.019(3) 0.010(3) -0.001(3)
C16 0.043(3) 0.044(4) 0.046(4) -0.001(3) 0.017(3) -0.002(3)
C17 0.029(3) 0.044(4) 0.042(4) 0.001(3) -0.001(3) -0.001(3)
C18 0.036(3) 0.029(3) 0.031(4) 0.004(3) -0.003(3) 0.003(3)
C19 0.061(4) 0.078(5) 0.078(6) 0.018(5) 0.033(4) -0.007(4)
C20 0.062(4) 0.090(6) 0.054(5) 0.037(4) 0.005(4) 0.030(4)
C21 0.177(9) 0.051(5) 0.097(8) 0.018(5) -0.005(6) 0.056(6)
C22 0.091(5) 0.065(5) 0.045(5) 0.002(4) -0.020(4) -0.016(4)
C23 0.044(4) 0.106(6) 0.067(6) 0.037(5) 0.003(3) 0.032(4)
C24 0.059(4) 0.059(4) 0.034(4) 0.013(3) 0.005(3) 0.016(3)
C25 0.043(3) 0.066(4) 0.054(5) 0.017(4) 0.014(3) 0.018(3)

loop_
_atom_site_label
_atom_site_type_symbol
_atom_site_fract_x
_atom_site_fract_y
_atom_site_fract_z
_atom_site_U_iso_or_equiv
_atom_site_thermal_displace_type
_atom_site_occupancy
_atom_site_calc_flag
_atom_site_refinement_flags
_atom_site_disorder_group
Zr1 Zr 0.03512(6) 0.22371(5) -0.20906(3) 0.0247(2) Uani 1 d . .
N1 N 0.1559(4) 0.1914(4) -0.3389(3) 0.0258(10) Uani 1 d . .
N2 N -0.0601(4) 0.0071(4) -0.2653(3) 0.0254(10) Uani 1 d . .
N3 N -0.0782(5) 0.3590(5) -0.2446(3) 0.0389(12) Uani 1 d . .
N4 N 0.2543(5) 0.2846(4) -0.1443(3) 0.0355(11) Uani 1 d . .
N5 N -0.0698(5) 0.2251(4) -0.0946(3) 0.0304(10) Uani 1 d . .
C1 C 0.2985(7) 0.0788(6) -0.4555(4) 0.060(2) Uani 1 d . .
H1A H 0.3362(7) 0.1696(6) -0.4612(4) 0.091 Uiso 1 calc R .
H1B H 0.2419(7) 0.0257(6) -0.5091(4) 0.091 Uiso 1 calc R .
H1C H 0.3866(7) 0.0411(6) -0.4417(4) 0.091 Uiso 1 calc R .
C2 C 0.1891(6) 0.0791(6) -0.3837(3) 0.0329(13) Uani 1 d . .
C3 C 0.1248(6) -0.0475(5) -0.3680(4) 0.0332(13) Uani 1 d . .
H3A H 0.1700(6) -0.1177(5) -0.3949(4) 0.040 Uiso 1 calc R .
C4 C 0.0041(6) -0.0831(5) -0.3184(3) 0.0281(12) Uani 1 d . .
C5 C -0.0605(7) -0.2346(5) -0.3277(4) 0.0425(15) Uani 1 d . .
H5A H -0.1434(7) -0.2474(5) -0.2904(4) 0.064 Uiso 1 calc R .
H5B H 0.0230(7) -0.2759(5) -0.3117(4) 0.064 Uiso 1 calc R .
H5C H -0.1016(7) -0.2753(5) -0.3866(4) 0.064 Uiso 1 calc R .
C6 C 0.2169(5) 0.3140(5) -0.3676(3) 0.0280(12) Uani 1 d . .
C7 C 0.1465(6) 0.3426(5) -0.4377(4) 0.0368(13) Uani 1 d . .
H7A H 0.0570(6) 0.2831(5) -0.4681(4) 0.044 Uiso 1 calc R .
C8 C 0.2069(6) 0.4606(5) -0.4651(4) 0.0392(14) Uani 1 d . .
H8A H 0.1573(6) 0.4779(5) -0.5136(4) 0.047 Uiso 1 calc R .
C9 C 0.3387(6) 0.5516(5) -0.4213(4) 0.0335(13) Uani 1 d . .
C10 C 0.4090(6) 0.5235(6) -0.3475(4) 0.0414(15) Uani 1 d . .
H10A H 0.4977(6) 0.5835(6) -0.3166(4) 0.050 Uiso 1 calc R .
C11 C 0.3472(6) 0.4062(6) -0.3199(4) 0.0385(14) Uani 1 d . .
H11A H 0.3927(6) 0.3898(6) -0.2700(4) 0.046 Uiso 1 calc R .
C12 C 0.4107(7) 0.6731(5) -0.4552(4) 0.046(2) Uani 1 d . .
H12A H 0.5010(7) 0.7250(5) -0.4168(4) 0.068 Uiso 1 calc R .
H12B H 0.3341(7) 0.7276(5) -0.4584(4) 0.068 Uiso 1 calc R .
H12C H 0.4429(7) 0.6438(5) -0.5118(4) 0.068 Uiso 1 calc R .
C13 C -0.2083(6) -0.0460(5) -0.2336(3) 0.0269(12) Uani 1 d . .
C14 C -0.2132(7) -0.1051(6) -0.1622(4) 0.0409(14) Uani 1 d . .
H14A H -0.1199(7) -0.1119(6) -0.1334(4) 0.049 Uiso 1 calc R .
C15 C -0.3560(7) -0.1529(6) -0.1346(4) 0.050(2) Uani 1 d . .
H15A H -0.3579(7) -0.1909(6) -0.0865(4) 0.059 Uiso 1 calc R .
C16 C -0.4982(7) -0.1463(6) -0.1764(4) 0.047(2) Uani 1 d . .
C17 C -0.4903(6) -0.0875(6) -0.2461(4) 0.0412(15) Uani 1 d . .
H17A H -0.5839(6) -0.0815(6) -0.2748(4) 0.049 Uiso 1 calc R .
C18 C -0.3491(6) -0.0371(5) -0.2753(4) 0.0333(13) Uani 1 d . .
H18A H -0.3482(6) 0.0026(5) -0.3226(4) 0.040 Uiso 1 calc R .
C19 C -0.6583(7) -0.2036(7) -0.1475(5) 0.074(2) Uani 1 d . .
H19A H -0.6419(7) -0.2407(7) -0.0981(5) 0.111 Uiso 1 calc R .
H19B H -0.7180(7) -0.2731(7) -0.1940(5) 0.111 Uiso 1 calc R .
H19C H -0.7155(7) -0.1329(7) -0.1325(5) 0.111 Uiso 1 calc R .
C20 C -0.1832(7) 0.3376(7) -0.3220(4) 0.064(2) Uani 1 d . .
H20A H -0.1863(7) 0.2496(7) -0.3573(4) 0.095 Uiso 1 calc R .
H20B H -0.1458(7) 0.4047(7) -0.3538(4) 0.095 Uiso 1 calc R .
H20C H -0.2874(7) 0.3441(7) -0.3065(4) 0.095 Uiso 1 calc R .
C21 C -0.0684(11) 0.4944(7) -0.1869(5) 0.104(3) Uani 1 d . .
H21A H 0.0024(11) 0.5047(7) -0.1363(5) 0.156 Uiso 1 calc R .
H21B H -0.1714(11) 0.5025(7) -0.1700(5) 0.156 Uiso 1 calc R .
H21C H -0.0298(11) 0.5631(7) -0.2173(5) 0.156 Uiso 1 calc R .
C22 C 0.3277(8) 0.4046(7) -0.0797(5) 0.074(2) Uani 1 d . .
H22A H 0.2566(8) 0.4654(7) -0.0711(5) 0.111 Uiso 1 calc R .
H22B H 0.4235(8) 0.4476(7) -0.0990(5) 0.111 Uiso 1 calc R .
H22C H 0.3515(8) 0.3803(7) -0.0261(5) 0.111 Uiso 1 calc R .
C23 C 0.3534(7) 0.1850(7) -0.1622(4) 0.067(2) Uani 1 d . .
H23A H 0.2980(7) 0.1083(7) -0.2054(4) 0.101 Uiso 1 calc R .
H23B H 0.3777(7) 0.1570(7) -0.1101(4) 0.101 Uiso 1 calc R .
H23C H 0.4497(7) 0.2243(7) -0.1829(4) 0.101 Uiso 1 calc R .
C24 C -0.0097(7) 0.1924(6) -0.0166(4) 0.050(2) Uani 1 d . .
H24B H 0.0978(7) 0.1833(6) -0.0210(4) 0.075 Uiso 1 calc R .
H24C H -0.0729(7) 0.1091(6) -0.0095(4) 0.075 Uiso 1 calc R .
H24D H -0.0143(7) 0.2631(6) 0.0326(4) 0.075 Uiso 1 calc R .
C25 C -0.2356(6) 0.2381(6) -0.0849(4) 0.052(2) Uani 1 d . .
H25D H -0.2787(6) 0.2598(6) -0.1358(4) 0.078 Uiso 1 calc R .
H25A H -0.2385(6) 0.3084(6) -0.0353(4) 0.078 Uiso 1 calc R .
H25B H -0.2971(6) 0.1545(6) -0.0774(4) 0.078 Uiso 1 calc R .

loop_
_atom_type_symbol
_atom_type_description
_atom_type_scat_dispersion_real
_atom_type_scat_dispersion_imag
_atom_type_scat_source
C C 0.0033 0.0016 'International Tables Vol C Tables 4.2.6.8 and 6.1.1.4'
H H 0.0000 0.0000 'International Tables Vol C Tables 4.2.6.8 and 6.1.1.4'
N N 0.0061 0.0033 'International Tables Vol C Tables 4.2.6.8 and 6.1.1.4'
Zr Zr -2.9673 0.5597 'International Tables Vol C Tables 4.2.6.8 and 6.1.1.4'

loop_
_geom_angle_atom_site_label_1
_geom_angle_atom_site_label_2
_geom_angle_atom_site_label_3
_geom_angle
_geom_angle_site_symmetry_1
_geom_angle_site_symmetry_3
_geom_angle_publ_flag
N3 Zr1 N4 120.5(2) . . ?
N3 Zr1 N5 94.5(2) . . ?
N4 Zr1 N5 91.6(2) . . ?
N3 Zr1 N2 118.4(2) . . ?
N4 Zr1 N2 119.8(2) . . ?
N5 Zr1 N2 95.0(2) . . ?
N3 Zr1 N1 92.3(2) . . ?
N4 Zr1 N1 88.2(2) . . ?
N5 Zr1 N1 172.13(14) . . ?
N2 Zr1 N1 78.28(14) . . ?
C2 N1 C6 116.4(4) . . ?
C2 N1 Zr1 128.3(3) . . ?
C6 N1 Zr1 114.9(3) . . ?
C4 N2 C13 116.2(4) . . ?
C4 N2 Zr1 129.8(3) . . ?
C13 N2 Zr1 113.8(3) . . ?
C20 N3 C21 112.0(5) . . ?
C20 N3 Zr1 126.5(4) . . ?
C21 N3 Zr1 121.3(4) . . ?
C22 N4 C23 113.8(5) . . ?
C22 N4 Zr1 132.0(4) . . ?
C23 N4 Zr1 114.1(4) . . ?
C24 N5 C25 107.6(4) . . ?
C24 N5 Zr1 127.9(3) . . ?
C25 N5 Zr1 123.8(3) . . ?
C2 C1 H1A 109.5(3) . . ?
C2 C1 H1B 109.5(3) . . ?
H1A C1 H1B 109.5 . . ?
C2 C1 H1C 109.5(3) . . ?
H1A C1 H1C 109.5 . . ?
H1B C1 H1C 109.5 . . ?
N1 C2 C3 122.0(4) . . ?
N1 C2 C1 122.2(5) . . ?
C3 C2 C1 115.8(5) . . ?
C4 C3 C2 129.4(5) . . ?
C4 C3 H3A 115.3(3) . . ?
C2 C3 H3A 115.3(3) . . ?
N2 C4 C3 123.5(5) . . ?
N2 C4 C5 119.7(4) . . ?
C3 C4 C5 116.7(5) . . ?
C4 C5 H5A 109.5(3) . . ?
C4 C5 H5B 109.5(3) . . ?
H5A C5 H5B 109.5 . . ?
C4 C5 H5C 109.5(3) . . ?
H5A C5 H5C 109.5 . . ?
H5B C5 H5C 109.5 . . ?
C7 C6 C11 119.5(5) . . ?
C7 C6 N1 121.4(5) . . ?
C11 C6 N1 119.1(4) . . ?
C6 C7 C8 120.9(5) . . ?
C6 C7 H7A 119.6(3) . . ?
C8 C7 H7A 119.6(3) . . ?
C9 C8 C7 121.1(5) . . ?
C9 C8 H8A 119.4(3) . . ?
C7 C8 H8A 119.4(3) . . ?
C8 C9 C10 117.9(5) . . ?
C8 C9 C12 120.8(5) . . ?
C10 C9 C12 121.2(5) . . ?
C11 C10 C9 120.7(5) . . ?
C11 C10 H10A 119.6(3) . . ?
C9 C10 H10A 119.6(3) . . ?
C6 C11 C10 119.8(5) . . ?
C6 C11 H11A 120.1(3) . . ?
C10 C11 H11A 120.1(3) . . ?
C9 C12 H12A 109.5(3) . . ?
C9 C12 H12B 109.5(3) . . ?
H12A C12 H12B 109.5 . . ?
C9 C12 H12C 109.5(3) . . ?
H12A C12 H12C 109.5 . . ?
H12B C12 H12C 109.5 . . ?
C18 C13 C14 118.9(5) . . ?
C18 C13 N2 119.0(4) . . ?
C14 C13 N2 122.0(4) . . ?
C15 C14 C13 119.7(5) . . ?
C15 C14 H14A 120.2(4) . . ?
C13 C14 H14A 120.2(3) . . ?
C14 C15 C16 122.0(6) . . ?
C14 C15 H15A 119.0(4) . . ?
C16 C15 H15A 119.0(3) . . ?
C17 C16 C15 117.2(5) . . ?
C17 C16 C19 120.6(6) . . ?
C15 C16 C19 122.2(6) . . ?
C16 C17 C18 122.6(5) . . ?
C16 C17 H17A 118.7(3) . . ?
C18 C17 H17A 118.7(3) . . ?
C17 C18 C13 119.6(5) . . ?
C17 C18 H18A 120.2(3) . . ?
C13 C18 H18A 120.2(3) . . ?
C16 C19 H19A 109.5(4) . . ?
C16 C19 H19B 109.5(4) . . ?
H19A C19 H19B 109.5 . . ?
C16 C19 H19C 109.5(4) . . ?
H19A C19 H19C 109.5 . . ?
H19B C19 H19C 109.5 . . ?
N3 C20 H20A 109.5(3) . . ?
N3 C20 H20B 109.5(3) . . ?
H20A C20 H20B 109.5 . . ?
N3 C20 H20C 109.5(3) . . ?
H20A C20 H20C 109.5 . . ?
H20B C20 H20C 109.5 . . ?
N3 C21 H21A 109.5(3) . . ?
N3 C21 H21B 109.5(4) . . ?
H21A C21 H21B 109.5 . . ?
N3 C21 H21C 109.5(4) . . ?
H21A C21 H21C 109.5 . . ?
H21B C21 H21C 109.5 . . ?
N4 C22 H22A 109.5(3) . . ?
N4 C22 H22B 109.5(3) . . ?
H22A C22 H22B 109.5 . . ?
N4 C22 H22C 109.5(3) . . ?
H22A C22 H22C 109.5 . . ?
H22B C22 H22C 109.5 . . ?
N4 C23 H23A 109.5(3) . . ?
N4 C23 H23B 109.5(3) . . ?
H23A C23 H23B 109.5 . . ?
N4 C23 H23C 109.5(3) . . ?
H23A C23 H23C 109.5 . . ?
H23B C23 H23C 109.5 . . ?
N5 C24 H24B 109.5(3) . . ?
N5 C24 H24C 109.5(3) . . ?
H24B C24 H24C 109.5 . . ?
N5 C24 H24D 109.5(3) . . ?
H24B C24 H24D 109.5 . . ?
H24C C24 H24D 109.5 . . ?
N5 C25 H25D 109.5(3) . . ?
N5 C25 H25A 109.5(3) . . ?
H25D C25 H25A 109.5 . . ?
N5 C25 H25B 109.5(3) . . ?
H25D C25 H25B 109.5 . . ?
H25A C25 H25B 109.5 . . ?

loop_
_geom_bond_atom_site_label_1
_geom_bond_atom_site_label_2
_geom_bond_distance
_geom_bond_site_symmetry_2
_geom_bond_publ_flag
Zr1 N3 2.019(4) . ?
Zr1 N4 2.031(4) . ?
Zr1 N5 2.071(4) . ?
Zr1 N2 2.211(4) . ?
Zr1 N1 2.350(4) . ?
N1 C2 1.323(6) . ?
N1 C6 1.454(6) . ?
N2 C4 1.348(6) . ?
N2 C13 1.453(6) . ?
N3 C20 1.441(7) . ?
N3 C21 1.491(8) . ?
N4 C22 1.447(7) . ?
N4 C23 1.461(7) . ?
N5 C24 1.450(6) . ?
N5 C25 1.482(6) . ?
C1 C2 1.520(7) . ?
C1 H1A 0.96 . ?
C1 H1B 0.96 . ?
C1 H1C 0.96 . ?
C2 C3 1.402(7) . ?
C3 C4 1.381(7) . ?
C3 H3A 0.93 . ?
C4 C5 1.536(7) . ?
C5 H5A 0.96 . ?
C5 H5B 0.96 . ?
C5 H5C 0.96 . ?
C6 C7 1.358(7) . ?
C6 C11 1.396(7) . ?
C7 C8 1.400(7) . ?
C7 H7A 0.93 . ?
C8 C9 1.378(7) . ?
C8 H8A 0.93 . ?
C9 C10 1.404(7) . ?
C9 C12 1.511(7) . ?
C10 C11 1.398(7) . ?
C10 H10A 0.93 . ?
C11 H11A 0.93 . ?
C12 H12A 0.96 . ?
C12 H12B 0.96 . ?
C12 H12C 0.96 . ?
C13 C18 1.387(7) . ?
C13 C14 1.398(7) . ?
C14 C15 1.370(7) . ?
C14 H14A 0.93 . ?
C15 C16 1.390(8) . ?
C15 H15A 0.93 . ?
C16 C17 1.370(8) . ?
C16 C19 1.532(7) . ?
C17 C18 1.376(7) . ?
C17 H17A 0.93 . ?
C18 H18A 0.93 . ?
C19 H19A 0.96 . ?
C19 H19B 0.96 . ?
C19 H19C 0.96 . ?
C20 H20A 0.96 . ?
C20 H20B 0.96 . ?
C20 H20C 0.96 . ?
C21 H21A 0.96 . ?
C21 H21B 0.96 . ?
C21 H21C 0.96 . ?
C22 H22A 0.96 . ?
C22 H22B 0.96 . ?
C22 H22C 0.96 . ?
C23 H23A 0.96 . ?
C23 H23B 0.96 . ?
C23 H23C 0.96 . ?
C24 H24B 0.96 . ?
C24 H24C 0.96 . ?
C24 H24D 0.96 . ?
C25 H25D 0.96 . ?
C25 H25A 0.96 . ?
C25 H25B 0.96 . ?

loop_
_geom_torsion_atom_site_label_1
_geom_torsion_atom_site_label_2
_geom_torsion_atom_site_label_3
_geom_torsion_atom_site_label_4
_geom_torsion
_geom_torsion_site_symmetry_1
_geom_torsion_site_symmetry_2
_geom_torsion_site_symmetry_3
_geom_torsion_site_symmetry_4
_geom_torsion_publ_flag
N3 Zr1 N1 C2 -144.8(4) . . . . ?
N4 Zr1 N1 C2 94.7(4) . . . . ?
N5 Zr1 N1 C2 5.5(13) . . . . ?
N2 Zr1 N1 C2 -26.3(4) . . . . ?
N3 Zr1 N1 C6 42.7(3) . . . . ?
N4 Zr1 N1 C6 -77.8(3) . . . . ?
N5 Zr1 N1 C6 -166.9(10) . . . . ?
N2 Zr1 N1 C6 161.2(3) . . . . ?
N3 Zr1 N2 C4 115.1(4) . . . . ?
N4 Zr1 N2 C4 -52.2(5) . . . . ?
N5 Zr1 N2 C4 -147.0(4) . . . . ?
N1 Zr1 N2 C4 28.9(4) . . . . ?
N3 Zr1 N2 C13 -70.6(4) . . . . ?
N4 Zr1 N2 C13 122.1(3) . . . . ?
N5 Zr1 N2 C13 27.3(3) . . . . ?
N1 Zr1 N2 C13 -156.8(3) . . . . ?
N4 Zr1 N3 C20 145.7(4) . . . . ?
N5 Zr1 N3 C20 -119.7(5) . . . . ?
N2 Zr1 N3 C20 -21.5(5) . . . . ?
N1 Zr1 N3 C20 56.4(5) . . . . ?
N4 Zr1 N3 C21 -38.7(6) . . . . ?
N5 Zr1 N3 C21 55.9(5) . . . . ?
N2 Zr1 N3 C21 154.1(5) . . . . ?
N1 Zr1 N3 C21 -128.0(5) . . . . ?
N3 Zr1 N4 C22 35.5(6) . . . . ?
N5 Zr1 N4 C22 -60.7(5) . . . . ?
N2 Zr1 N4 C22 -157.5(5) . . . . ?
N1 Zr1 N4 C22 127.1(5) . . . . ?
N3 Zr1 N4 C23 -149.0(4) . . . . ?
N5 Zr1 N4 C23 114.8(4) . . . . ?
N2 Zr1 N4 C23 18.1(4) . . . . ?
N1 Zr1 N4 C23 -57.3(4) . . . . ?
N3 Zr1 N5 C24 -154.9(5) . . . . ?
N4 Zr1 N5 C24 -34.1(5) . . . . ?
N2 Zr1 N5 C24 86.0(5) . . . . ?
N1 Zr1 N5 C24 54.8(13) . . . . ?
N3 Zr1 N5 C25 36.1(4) . . . . ?
N4 Zr1 N5 C25 156.9(4) . . . . ?
N2 Zr1 N5 C25 -82.9(4) . . . . ?
N1 Zr1 N5 C25 -114.2(10) . . . . ?
C6 N1 C2 C3 -173.8(4) . . . . ?
Zr1 N1 C2 C3 13.9(7) . . . . ?
C6 N1 C2 C1 5.9(8) . . . . ?
Zr1 N1 C2 C1 -166.4(4) . . . . ?
N1 C2 C3 C4 11.5(9) . . . . ?
C1 C2 C3 C4 -168.2(6) . . . . ?
C13 N2 C4 C3 166.2(5) . . . . ?
Zr1 N2 C4 C3 -19.6(7) . . . . ?
C13 N2 C4 C5 -12.1(6) . . . . ?
Zr1 N2 C4 C5 162.1(3) . . . . ?
C2 C3 C4 N2 -9.6(9) . . . . ?
C2 C3 C4 C5 168.8(5) . . . . ?
C2 N1 C6 C7 77.7(6) . . . . ?
Zr1 N1 C6 C7 -109.0(5) . . . . ?
C2 N1 C6 C11 -104.7(6) . . . . ?
Zr1 N1 C6 C11 68.7(5) . . . . ?
C11 C6 C7 C8 2.8(8) . . . . ?
N1 C6 C7 C8 -179.6(4) . . . . ?
C6 C7 C8 C9 -0.5(8) . . . . ?
C7 C8 C9 C10 -1.1(8) . . . . ?
C7 C8 C9 C12 175.2(5) . . . . ?
C8 C9 C10 C11 0.4(8) . . . . ?
C12 C9 C10 C11 -175.9(5) . . . . ?
C7 C6 C11 C10 -3.4(8) . . . . ?
N1 C6 C11 C10 178.8(4) . . . . ?
C9 C10 C11 C6 1.9(8) . . . . ?
C4 N2 C13 C18 -97.5(5) . . . . ?
Zr1 N2 C13 C18 87.4(5) . . . . ?
C4 N2 C13 C14 82.9(6) . . . . ?
Zr1 N2 C13 C14 -92.2(5) . . . . ?
C18 C13 C14 C15 0.0(8) . . . . ?
N2 C13 C14 C15 179.6(5) . . . . ?
C13 C14 C15 C16 0.9(9) . . . . ?
C14 C15 C16 C17 -1.1(9) . . . . ?
C14 C15 C16 C19 178.1(6) . . . . ?
C15 C16 C17 C18 0.5(9) . . . . ?
C19 C16 C17 C18 -178.7(6) . . . . ?
C16 C17 C18 C13 0.4(9) . . . . ?
C14 C13 C18 C17 -0.7(8) . . . . ?
N2 C13 C18 C17 179.8(5) . . . . ?
